data_4131869
loop_
_publ_author_name
'Wang, Tongdao'
'Daniliuc, Constantin G.'
'M\"uck-Lichtenfeld, Christian'
'Kehr, Gerald'
'Erker, Gerhard'

_publ_section_title
;
 Formation of Reactive \p-Conjugated Frustrated N/B Pairs by
 Borane-Induced Propargyl Amine Rearrangement.
;
_journal_issue 10
_journal_name_full 'Journal of the American Chemical Society'
_journal_page_first 3635
_journal_page_last 3643
_journal_paper_doi 10.1021/jacs.7b11958
_journal_volume 140
_journal_year 2018
_chemical_formula_sum 'C30 H21 B F15 N'
_chemical_formula_weight 691.29
_space_group_crystal_system monoclinic
_space_group_IT_number 14
_space_group_name_Hall '-P 2yn'
_space_group_name_H-M_alt 'P 1 21/n 1'
_atom_sites_solution_hydrogens geom
_cell_angle_alpha 90
_cell_angle_beta 108.385(2)
_cell_angle_gamma 90
_cell_formula_units_Z 8
_cell_length_a 16.6005(8)
_cell_length_b 15.9553(8)
_cell_length_c 22.3028(10)
_cell_measurement_reflns_used 7047
_cell_measurement_temperature 100.(2)
_cell_measurement_theta_max 66.5392
_cell_measurement_theta_min 3.9434
_cell_volume 5605.7(5)
_computing_cell_refinement 'SAINT V8.34A (Bruker AXS Inc., 2013)'
_computing_data_collection 'APEX2 v.2014.1--1 (Bruker AXS Inc., 2014)'
_computing_data_reduction 'SAINT V8.34A (Bruker AXS Inc., 2013)'
_computing_molecular_graphics 'APEX2 v.2014.1--1 (Bruker AXS Inc., 2014)'
_computing_publication_material 'APEX2 v.2014.1--1 (Bruker AXS Inc., 2014)'
_computing_structure_refinement 'SHELXL-2014 (Sheldrick, 2014)'
_computing_structure_solution 'SHELXL--2014 (Sheldrick, 2014)'
_diffrn_ambient_temperature 100.(2)
_diffrn_detector_area_resol_mean 8.3333
_diffrn_measured_fraction_theta_full 0.983
_diffrn_measured_fraction_theta_max 0.983
_diffrn_measurement_device_type 'KappaCCD APEXII'
_diffrn_measurement_method 'phi / omega scans'
_diffrn_radiation_monochromator graphite
_diffrn_radiation_type CuK\a
_diffrn_radiation_wavelength 1.54178
_diffrn_reflns_av_R_equivalents 0.1094
_diffrn_reflns_av_unetI/netI 0.0952
_diffrn_reflns_limit_h_max 19
_diffrn_reflns_limit_h_min -18
_diffrn_reflns_limit_k_max 18
_diffrn_reflns_limit_k_min -19
_diffrn_reflns_limit_l_max 26
_diffrn_reflns_limit_l_min -26
_diffrn_reflns_number 55025
_diffrn_reflns_theta_full 66.70
_diffrn_reflns_theta_max 66.70
_diffrn_reflns_theta_min 3.47
_diffrn_source 'fine-focus sealed tube'
_diffrn_source_type 'fine-focus sealed tube'
_exptl_absorpt_coefficient_mu 1.484
_exptl_absorpt_correction_T_max 0.97
_exptl_absorpt_correction_T_min 0.75
_exptl_absorpt_correction_type multi-scan
_exptl_absorpt_process_details
;
Bruker AXS (2014). SADABS, Version 2014/2, Bruker AXS Inc., Madison, Wisconsin,
USA.
;
_exptl_crystal_colour colourless
_exptl_crystal_density_diffrn 1.638
_exptl_crystal_density_method 'not measured'
_exptl_crystal_description plate
_exptl_crystal_F_000 2784
_exptl_crystal_size_max 0.240
_exptl_crystal_size_mid 0.180
_exptl_crystal_size_min 0.020
_refine_diff_density_max 0.468
_refine_diff_density_min -0.328
_refine_ls_extinction_method none
_refine_ls_goodness_of_fit_ref 1.028
_refine_ls_hydrogen_treatment constr
_refine_ls_matrix_type full
_refine_ls_number_parameters 855
_refine_ls_number_reflns 9764
_refine_ls_number_restraints 0
_refine_ls_restrained_S_all 1.028
_refine_ls_R_factor_all 0.1005
_refine_ls_R_factor_gt 0.0554
_refine_ls_shift/su_max 0.000
_refine_ls_shift/su_mean 0.000
_refine_ls_structure_factor_coef Fsqd
_refine_ls_weighting_details 'w=1/[\s^2^(Fo^2^)+(0.0428P)^2^+5.3254P] where P=(Fo^2^+2Fc^2^)/3'
_refine_ls_weighting_scheme calc
_refine_ls_wR_factor_gt 0.1292
_refine_ls_wR_factor_ref 0.1527
_reflns_number_gt 6088
_reflns_number_total 9764
_reflns_threshold_expression 'I > 2\s(I)'
_cod_data_source_file ja7b11958_si_003.cif
_cod_data_source_block erk8299
_cod_database_code 4131869

loop_
_space_group_symop_operation_xyz
'x, y, z'
'-x+1/2, y+1/2, -z+1/2'
'-x, -y, -z'
'x-1/2, -y-1/2, z-1/2'

loop_
_atom_site_type_symbol
_atom_site_label
_atom_site_fract_x
_atom_site_fract_y
_atom_site_fract_z
_atom_site_U_iso_or_equiv
_atom_site_adp_type
_atom_site_calc_flag
_atom_site_refinement_flags_adp
_atom_site_refinement_flags_posn
_atom_site_occupancy
B B1A 0.5133(3) 0.3550(2) 0.31429(19) 0.0206(9) Uani d . . 1
N N1A 0.3162(2) 0.30153(17) 0.15291(13) 0.0199(7) Uani d . . 1
C C1A 0.3445(3) 0.2329(2) 0.20368(16) 0.0222(8) Uani d . . 1
H H1A1 0.3079 0.2217 0.2302 0.027 Uiso calc U R 1
H H1A2 0.3734 0.183 0.1938 0.027 Uiso calc U R 1
C C2A 0.3893(2) 0.3119(2) 0.21220(16) 0.0189(8) Uani d . . 1
C C3A 0.4442(2) 0.3668(2) 0.24403(16) 0.0182(8) Uani d . . 1
H H3A 0.4442 0.4195 0.2242 0.022 Uiso calc U R 1
C C11A 0.3375(2) 0.2830(2) 0.09089(16) 0.0214(8) Uani d . . 1
C C12A 0.3212(3) 0.3628(2) 0.05106(17) 0.0254(9) Uani d . . 1
H H12A 0.3647 0.4049 0.0721 0.03 Uiso calc U R 1
H H12B 0.328 0.35 0.0095 0.03 Uiso calc U R 1
C C13A 0.2337(3) 0.4010(3) 0.04030(18) 0.0290(9) Uani d . . 1
H H13A 0.2274 0.4523 0.0142 0.035 Uiso calc U R 1
H H13B 0.1891 0.3606 0.0177 0.035 Uiso calc U R 1
C C14A 0.2244(3) 0.4224(2) 0.10414(18) 0.0280(9) Uani d . . 1
H H14A 0.1684 0.4492 0.0973 0.034 Uiso calc U R 1
H H14B 0.2685 0.4639 0.1254 0.034 Uiso calc U R 1
C C15A 0.2318(2) 0.3469(2) 0.14812(17) 0.0225(8) Uani d . . 1
C C16A 0.4314(2) 0.2611(2) 0.10627(18) 0.0250(9) Uani d . . 1
H H16A 0.444 0.2103 0.1323 0.037 Uiso calc U R 1
H H16B 0.4661 0.3076 0.1295 0.037 Uiso calc U R 1
H H16C 0.4445 0.2514 0.0669 0.037 Uiso calc U R 1
C C17A 0.2840(3) 0.2093(2) 0.05673(18) 0.0303(9) Uani d . . 1
H H17A 0.3071 0.1881 0.0243 0.045 Uiso calc U R 1
H H17B 0.2253 0.2278 0.0368 0.045 Uiso calc U R 1
H H17C 0.2852 0.1646 0.0872 0.045 Uiso calc U R 1
C C18A 0.2332(3) 0.3796(3) 0.21249(18) 0.0292(9) Uani d . . 1
H H18A 0.1807 0.4105 0.2083 0.044 Uiso calc U R 1
H H18B 0.282 0.4169 0.2292 0.044 Uiso calc U R 1
H H18C 0.2378 0.3323 0.2415 0.044 Uiso calc U R 1
C C19A 0.1576(3) 0.2860(3) 0.12345(19) 0.0299(9) Uani d . . 1
H H19A 0.1728 0.2316 0.1445 0.045 Uiso calc U R 1
H H19B 0.1448 0.2788 0.0778 0.045 Uiso calc U R 1
H H19C 0.1075 0.3084 0.1323 0.045 Uiso calc U R 1
C C21A 0.5275(2) 0.2547(2) 0.33483(17) 0.0194(8) Uani d . . 1
C C22A 0.5244(2) 0.2187(2) 0.39079(17) 0.0224(8) Uani d . . 1
C C23A 0.5381(3) 0.1338(2) 0.40477(18) 0.0253(9) Uani d . . 1
C C24A 0.5597(3) 0.0819(2) 0.3633(2) 0.0295(9) Uani d . . 1
C C25A 0.5666(3) 0.1143(2) 0.30828(19) 0.0271(9) Uani d . . 1
C C26A 0.5514(2) 0.1987(2) 0.29575(17) 0.0215(8) Uani d . . 1
C C31A 0.6071(2) 0.3892(2) 0.31662(16) 0.0189(8) Uani d . . 1
C C32A 0.6753(3) 0.3862(2) 0.37272(17) 0.0231(8) Uani d . . 1
C C33A 0.7577(3) 0.4086(2) 0.37866(18) 0.0278(9) Uani d . . 1
C C34A 0.7765(2) 0.4381(2) 0.32702(19) 0.0248(9) Uani d . . 1
C C35A 0.7128(2) 0.4432(2) 0.27018(17) 0.0215(8) Uani d . . 1
C C36A 0.6314(2) 0.4178(2) 0.26578(16) 0.0194(8) Uani d . . 1
C C41A 0.4692(2) 0.4086(2) 0.35930(16) 0.0189(8) Uani d . . 1
C C42A 0.3935(2) 0.3809(2) 0.36626(16) 0.0219(8) Uani d . . 1
C C43A 0.3482(3) 0.4230(2) 0.39897(17) 0.0248(9) Uani d . . 1
C C44A 0.3782(3) 0.4981(2) 0.42720(17) 0.0281(9) Uani d . . 1
C C45A 0.4532(3) 0.5290(2) 0.42231(16) 0.0246(9) Uani d . . 1
C C46A 0.4954(3) 0.4851(2) 0.38862(17) 0.0232(8) Uani d . . 1
F F22A 0.50762(15) 0.26474(12) 0.43646(9) 0.0274(5) Uani d . . 1
F F23A 0.53028(16) 0.10262(13) 0.45889(11) 0.0356(6) Uani d . . 1
F F24A 0.57342(17) -0.00046(13) 0.37657(13) 0.0422(6) Uani d . . 1
F F25A 0.58929(16) 0.06429(13) 0.26782(12) 0.0363(6) Uani d . . 1
F F26A 0.56111(14) 0.22675(13) 0.24101(9) 0.0264(5) Uani d . . 1
F F32A 0.66022(15) 0.35986(14) 0.42567(9) 0.0306(5) Uani d . . 1
F F33A 0.81929(15) 0.40450(16) 0.43489(11) 0.0419(6) Uani d . . 1
F F34A 0.85568(14) 0.46207(14) 0.33128(11) 0.0339(6) Uani d . . 1
F F35A 0.72973(14) 0.47277(13) 0.21847(10) 0.0281(5) Uani d . . 1
F F36A 0.57443(14) 0.42271(13) 0.20684(9) 0.0259(5) Uani d . . 1
F F42A 0.36020(14) 0.30606(12) 0.34060(9) 0.0245(5) Uani d . . 1
F F43A 0.27364(15) 0.39197(14) 0.40199(11) 0.0339(6) Uani d . . 1
F F44A 0.33464(17) 0.54090(15) 0.45921(12) 0.0418(6) Uani d . . 1
F F45A 0.48260(17) 0.60411(13) 0.44855(11) 0.0360(6) Uani d . . 1
F F46A 0.56752(14) 0.52245(12) 0.38453(10) 0.0268(5) Uani d . . 1
B B1B 0.4852(3) 0.7018(2) 0.19307(18) 0.0167(8) Uani d . . 1
N N1B 0.68460(19) 0.75497(17) 0.35176(13) 0.0174(6) Uani d . . 1
C C1B 0.6554(2) 0.8233(2) 0.30143(16) 0.0218(8) Uani d . . 1
H H1B1 0.6267 0.8731 0.3117 0.026 Uiso calc U R 1
H H1B2 0.6913 0.8347 0.2743 0.026 Uiso calc U R 1
C C2B 0.6116(2) 0.7451(2) 0.29350(16) 0.0193(8) Uani d . . 1
C C3B 0.5557(2) 0.6895(2) 0.26269(16) 0.0180(8) Uani d . . 1
H H3B 0.5562 0.6369 0.2828 0.022 Uiso calc U R 1
C C11B 0.7693(2) 0.7097(2) 0.35574(17) 0.0226(8) Uani d . . 1
C C12B 0.7784(3) 0.6350(2) 0.40007(17) 0.0248(8) Uani d . . 1
H H12C 0.7337 0.5935 0.3799 0.03 Uiso calc U R 1
H H12D 0.8341 0.608 0.4057 0.03 Uiso calc U R 1
C C13B 0.7722(3) 0.6571(2) 0.46459(18) 0.0266(9) Uani d . . 1
H H13C 0.8176 0.6973 0.4861 0.032 Uiso calc U R 1
H H13D 0.7795 0.606 0.491 0.032 Uiso calc U R 1
C C14B 0.6858(2) 0.6958(2) 0.45625(16) 0.0221(8) Uani d . . 1
H H14C 0.6822 0.7104 0.4985 0.026 Uiso calc U R 1
H H14D 0.6417 0.6531 0.4377 0.026 Uiso calc U R 1
C C15B 0.6656(2) 0.7741(2) 0.41466(16) 0.0199(8) Uani d . . 1
C C16B 0.7662(3) 0.6772(3) 0.29034(17) 0.0286(9) Uani d . . 1
H H16D 0.8173 0.6442 0.294 0.043 Uiso calc U R 1
H H16E 0.7634 0.7248 0.2619 0.043 Uiso calc U R 1
H H16F 0.7159 0.6418 0.2732 0.043 Uiso calc U R 1
C C17B 0.8438(3) 0.7713(3) 0.37848(19) 0.0307(9) Uani d . . 1
H H17D 0.8546 0.7835 0.4234 0.046 Uiso calc U R 1
H H17E 0.8297 0.8234 0.3541 0.046 Uiso calc U R 1
H H17F 0.8946 0.7463 0.3725 0.046 Uiso calc U R 1
C C18B 0.5718(2) 0.7936(2) 0.40055(17) 0.0235(8) Uani d . . 1
H H18D 0.5379 0.7457 0.3791 0.035 Uiso calc U R 1
H H18E 0.557 0.8431 0.3733 0.035 Uiso calc U R 1
H H18F 0.56 0.8046 0.4402 0.035 Uiso calc U R 1
C C19B 0.7180(3) 0.8505(2) 0.44595(17) 0.0258(9) Uani d . . 1
H H19D 0.7148 0.8936 0.414 0.039 Uiso calc U R 1
H H19E 0.7773 0.8337 0.4656 0.039 Uiso calc U R 1
H H19F 0.6955 0.873 0.4783 0.039 Uiso calc U R 1
C C21B 0.4706(2) 0.8008(2) 0.17061(16) 0.0189(8) Uani d . . 1
C C22B 0.4505(2) 0.8592(2) 0.20924(17) 0.0209(8) Uani d . . 1
C C23B 0.4336(3) 0.9430(2) 0.19425(19) 0.0262(9) Uani d . . 1
C C24B 0.4361(3) 0.9717(2) 0.13698(19) 0.0263(9) Uani d . . 1
C C25B 0.4536(3) 0.9173(2) 0.09559(18) 0.0261(9) Uani d . . 1
C C26B 0.4702(2) 0.8333(2) 0.11256(17) 0.0212(8) Uani d . . 1
C C31B 0.5279(2) 0.6464(2) 0.14813(16) 0.0193(8) Uani d . . 1
C C32B 0.6047(3) 0.6723(2) 0.14139(16) 0.0215(8) Uani d . . 1
C C33B 0.6515(2) 0.6273(2) 0.11133(17) 0.0225(8) Uani d . . 1
C C34B 0.6206(3) 0.5517(2) 0.08456(17) 0.0254(9) Uani d . . 1
C C35B 0.5456(3) 0.5229(2) 0.08894(17) 0.0243(9) Uani d . . 1
C C36B 0.5018(2) 0.5694(2) 0.12058(16) 0.0206(8) Uani d . . 1
C C41B 0.3917(2) 0.6676(2) 0.19299(16) 0.0175(8) Uani d . . 1
C C42B 0.3708(2) 0.6356(2) 0.24390(16) 0.0174(7) Uani d . . 1
C C43B 0.2900(2) 0.6090(2) 0.24090(16) 0.0203(8) Uani d . . 1
C C44B 0.2242(2) 0.6169(2) 0.18553(17) 0.0217(8) Uani d . . 1
C C45B 0.2397(2) 0.6504(2) 0.13350(17) 0.0221(8) Uani d . . 1
C C46B 0.3215(2) 0.6731(2) 0.13779(16) 0.0191(8) Uani d . . 1
F F22B 0.44490(14) 0.83517(13) 0.26620(9) 0.0256(5) Uani d . . 1
F F23B 0.41498(16) 0.99636(13) 0.23509(11) 0.0355(6) Uani d . . 1
F F24B 0.42035(17) 1.05334(13) 0.12125(13) 0.0435(7) Uani d . . 1
F F25B 0.45548(16) 0.94422(14) 0.03870(11) 0.0365(6) Uani d . . 1
F F26B 0.48404(15) 0.78411(12) 0.06743(9) 0.0269(5) Uani d . . 1
F F32B 0.63737(14) 0.74880(12) 0.16448(9) 0.0244(5) Uani d . . 1
F F33B 0.72648(14) 0.65678(14) 0.10826(10) 0.0305(5) Uani d . . 1
F F34B 0.66516(16) 0.50535(13) 0.05515(11) 0.0333(6) Uani d . . 1
F F35B 0.51511(15) 0.44752(12) 0.06317(10) 0.0306(5) Uani d . . 1
F F36B 0.42896(14) 0.53405(12) 0.12454(10) 0.0254(5) Uani d . . 1
F F42B 0.42944(14) 0.62831(13) 0.30152(9) 0.0253(5) Uani d . . 1
F F43B 0.27533(14) 0.57733(13) 0.29288(10) 0.0264(5) Uani d . . 1
F F44B 0.14529(14) 0.59299(13) 0.18231(10) 0.0282(5) Uani d . . 1
F F45B 0.17515(14) 0.65838(14) 0.07944(10) 0.0319(5) Uani d . . 1
F F46B 0.33337(14) 0.70242(13) 0.08449(9) 0.0270(5) Uani d . . 1

loop_
_atom_site_aniso_label
_atom_site_aniso_U_11
_atom_site_aniso_U_22
_atom_site_aniso_U_33
_atom_site_aniso_U_12
_atom_site_aniso_U_13
_atom_site_aniso_U_23
B1A 0.017(2) 0.022(2) 0.021(2) -0.0020(17) 0.0041(18) 0.0026(16)
N1A 0.0185(18) 0.0194(15) 0.0207(15) -0.0001(13) 0.0044(13) -0.0006(12)
C1A 0.023(2) 0.0176(17) 0.0223(18) -0.0004(16) 0.0027(17) 0.0035(14)
C2A 0.012(2) 0.0240(18) 0.0189(17) 0.0036(15) 0.0015(15) 0.0045(14)
C3A 0.013(2) 0.0201(17) 0.0229(17) -0.0025(15) 0.0076(15) 0.0006(14)
C11A 0.022(2) 0.0214(18) 0.0205(17) 0.0012(16) 0.0068(16) -0.0030(14)
C12A 0.022(2) 0.030(2) 0.0241(18) -0.0008(17) 0.0081(17) 0.0011(15)
C13A 0.025(2) 0.033(2) 0.0242(19) 0.0012(18) 0.0020(18) 0.0093(16)
C14A 0.019(2) 0.028(2) 0.035(2) 0.0080(17) 0.0073(18) 0.0039(16)
C15A 0.009(2) 0.0285(19) 0.0284(19) 0.0012(16) 0.0039(16) -0.0007(15)
C16A 0.020(2) 0.0251(19) 0.0284(19) 0.0023(16) 0.0060(17) -0.0041(15)
C17A 0.027(3) 0.030(2) 0.029(2) -0.0048(18) 0.0028(18) -0.0106(16)
C18A 0.017(2) 0.041(2) 0.030(2) 0.0039(18) 0.0091(18) 0.0003(17)
C19A 0.012(2) 0.039(2) 0.036(2) -0.0067(18) 0.0038(18) 0.0023(18)
C21A 0.014(2) 0.0170(17) 0.0255(18) -0.0023(14) 0.0035(16) 0.0012(14)
C22A 0.017(2) 0.0249(19) 0.0235(18) 0.0001(16) 0.0035(16) 0.0015(15)
C23A 0.015(2) 0.0259(19) 0.031(2) -0.0004(16) 0.0012(17) 0.0117(16)
C24A 0.021(2) 0.0168(19) 0.044(2) -0.0003(16) 0.0012(19) 0.0036(16)
C25A 0.020(2) 0.0184(18) 0.041(2) 0.0031(16) 0.0072(19) -0.0003(16)
C26A 0.016(2) 0.0213(18) 0.0259(19) 0.0021(15) 0.0047(16) -0.0004(14)
C31A 0.017(2) 0.0145(16) 0.0223(18) 0.0005(14) 0.0015(16) 0.0006(13)
C32A 0.023(2) 0.0231(18) 0.0216(18) -0.0013(16) 0.0050(17) 0.0049(14)
C33A 0.019(2) 0.032(2) 0.0245(19) -0.0022(17) -0.0034(17) 0.0034(16)
C34A 0.012(2) 0.0228(19) 0.039(2) -0.0005(16) 0.0058(17) 0.0008(16)
C35A 0.020(2) 0.0192(17) 0.0285(19) 0.0023(16) 0.0118(17) 0.0015(14)
C36A 0.016(2) 0.0200(17) 0.0208(17) 0.0024(15) 0.0044(16) 0.0045(14)
C41A 0.016(2) 0.0204(17) 0.0189(17) -0.0009(15) 0.0034(15) 0.0024(13)
C42A 0.021(2) 0.0210(18) 0.0211(18) 0.0011(16) 0.0026(16) 0.0049(14)
C43A 0.020(2) 0.033(2) 0.0248(19) 0.0040(17) 0.0107(17) 0.0041(15)
C44A 0.035(3) 0.029(2) 0.0236(18) 0.0131(18) 0.0138(18) 0.0019(15)
C45A 0.033(3) 0.0185(18) 0.0204(18) 0.0024(17) 0.0059(17) -0.0017(14)
C46A 0.021(2) 0.0227(18) 0.0240(18) -0.0002(16) 0.0037(16) 0.0021(14)
F22A 0.0332(14) 0.0264(11) 0.0217(10) 0.0023(10) 0.0076(10) 0.0041(8)
F23A 0.0354(15) 0.0306(12) 0.0378(13) -0.0002(11) 0.0074(11) 0.0183(10)
F24A 0.0404(17) 0.0147(11) 0.0692(17) 0.0084(10) 0.0139(14) 0.0123(10)
F25A 0.0307(15) 0.0243(11) 0.0563(15) 0.0051(10) 0.0173(12) -0.0073(10)
F26A 0.0249(13) 0.0270(11) 0.0293(11) 0.0029(9) 0.0112(10) 0.0007(9)
F32A 0.0251(14) 0.0414(13) 0.0217(11) -0.0064(10) 0.0022(10) 0.0071(9)
F33A 0.0221(14) 0.0575(15) 0.0354(13) -0.0085(12) -0.0060(11) 0.0147(11)
F34A 0.0148(13) 0.0371(13) 0.0483(14) -0.0030(10) 0.0077(11) 0.0080(10)
F35A 0.0260(14) 0.0285(11) 0.0346(12) -0.0001(10) 0.0164(10) 0.0073(9)
F36A 0.0194(13) 0.0347(12) 0.0212(10) -0.0014(10) 0.0028(9) 0.0050(9)
F42A 0.0221(13) 0.0244(11) 0.0264(11) -0.0071(9) 0.0066(10) -0.0019(8)
F43A 0.0273(14) 0.0428(13) 0.0372(13) 0.0049(11) 0.0180(11) 0.0072(10)
F44A 0.0444(17) 0.0439(14) 0.0441(14) 0.0176(12) 0.0239(13) -0.0016(11)
F45A 0.0493(17) 0.0213(11) 0.0346(12) 0.0033(11) 0.0094(12) -0.0079(9)
F46A 0.0244(13) 0.0225(11) 0.0323(11) -0.0053(9) 0.0070(10) -0.0026(9)
B1B 0.011(2) 0.0185(19) 0.0208(19) -0.0049(16) 0.0053(17) -0.0020(15)
N1B 0.0126(17) 0.0197(14) 0.0179(14) -0.0010(12) 0.0019(13) 0.0005(11)
C1B 0.019(2) 0.0213(18) 0.0218(18) -0.0006(16) 0.0016(16) 0.0053(14)
C2B 0.018(2) 0.0206(18) 0.0188(17) 0.0024(15) 0.0047(16) 0.0037(14)
C3B 0.014(2) 0.0189(17) 0.0218(17) -0.0006(15) 0.0069(16) -0.0011(13)
C11B 0.011(2) 0.032(2) 0.0230(18) 0.0026(16) 0.0023(16) 0.0022(15)
C12B 0.019(2) 0.0226(18) 0.031(2) 0.0041(16) 0.0054(17) 0.0002(15)
C13B 0.023(2) 0.027(2) 0.028(2) 0.0026(17) 0.0058(18) 0.0044(15)
C14B 0.021(2) 0.0224(18) 0.0211(17) -0.0019(16) 0.0044(16) 0.0001(14)
C15B 0.019(2) 0.0228(18) 0.0175(16) -0.0010(16) 0.0055(15) -0.0017(14)
C16B 0.017(2) 0.042(2) 0.0258(19) 0.0055(18) 0.0055(17) -0.0042(17)
C17B 0.017(2) 0.042(2) 0.031(2) -0.0069(18) 0.0064(18) 0.0010(17)
C18B 0.020(2) 0.0260(19) 0.0245(18) 0.0025(16) 0.0075(17) -0.0030(15)
C19B 0.024(2) 0.0235(19) 0.0241(18) -0.0051(17) -0.0001(17) -0.0030(15)
C21B 0.015(2) 0.0184(17) 0.0221(17) -0.0037(15) 0.0037(15) -0.0008(14)
C22B 0.015(2) 0.0222(18) 0.0246(18) -0.0003(15) 0.0048(16) 0.0037(14)
C23B 0.019(2) 0.0216(19) 0.038(2) 0.0019(16) 0.0076(18) -0.0060(16)
C24B 0.018(2) 0.0161(18) 0.041(2) -0.0001(16) 0.0047(18) 0.0087(16)
C25B 0.020(2) 0.028(2) 0.0264(19) -0.0040(17) 0.0014(17) 0.0098(16)
C26B 0.018(2) 0.0211(18) 0.0226(18) -0.0022(15) 0.0040(16) 0.0014(14)
C31B 0.017(2) 0.0210(18) 0.0180(17) -0.0006(15) 0.0024(15) 0.0039(13)
C32B 0.025(2) 0.0174(17) 0.0206(17) -0.0033(16) 0.0052(16) -0.0003(14)
C33B 0.015(2) 0.031(2) 0.0234(18) 0.0019(16) 0.0083(16) 0.0035(15)
C34B 0.028(2) 0.027(2) 0.0255(19) 0.0080(17) 0.0140(18) -0.0009(15)
C35B 0.027(2) 0.0177(18) 0.0270(19) -0.0006(16) 0.0068(17) -0.0001(14)
C36B 0.016(2) 0.0226(18) 0.0240(18) -0.0029(15) 0.0076(16) -0.0002(14)
C41B 0.017(2) 0.0159(16) 0.0185(17) 0.0030(14) 0.0039(15) -0.0003(13)
C42B 0.010(2) 0.0178(17) 0.0214(17) 0.0030(14) 0.0009(15) 0.0009(13)
C43B 0.019(2) 0.0199(17) 0.0233(18) 0.0015(15) 0.0083(16) 0.0009(14)
C44B 0.013(2) 0.0236(19) 0.0276(19) -0.0018(15) 0.0051(16) 0.0000(15)
C45B 0.016(2) 0.0237(18) 0.0228(18) 0.0023(15) 0.0001(16) -0.0007(14)
C46B 0.020(2) 0.0219(17) 0.0162(17) -0.0021(15) 0.0071(15) 0.0022(13)
F22B 0.0235(13) 0.0292(11) 0.0257(11) 0.0043(9) 0.0101(10) 0.0003(8)
F23B 0.0364(15) 0.0224(11) 0.0497(14) 0.0053(10) 0.0166(12) -0.0080(10)
F24B 0.0463(17) 0.0175(11) 0.0659(17) 0.0053(11) 0.0165(14) 0.0098(11)
F25B 0.0401(16) 0.0331(12) 0.0365(13) -0.0010(11) 0.0123(12) 0.0167(10)
F26B 0.0326(14) 0.0259(11) 0.0209(10) 0.0005(10) 0.0067(10) 0.0016(8)
F32B 0.0210(13) 0.0262(11) 0.0261(11) -0.0083(9) 0.0075(9) -0.0031(8)
F33B 0.0170(13) 0.0427(13) 0.0336(12) -0.0012(10) 0.0106(10) 0.0014(10)
F34B 0.0365(15) 0.0307(12) 0.0394(13) 0.0110(11) 0.0215(11) 0.0019(10)
F35B 0.0395(15) 0.0186(10) 0.0363(12) -0.0041(10) 0.0158(11) -0.0072(9)
F36B 0.0233(13) 0.0225(10) 0.0324(11) -0.0074(9) 0.0118(10) -0.0046(9)
F42B 0.0196(12) 0.0318(11) 0.0221(10) 0.0002(9) 0.0032(9) 0.0076(8)
F43B 0.0240(13) 0.0302(11) 0.0284(11) -0.0009(9) 0.0131(10) 0.0066(9)
F44B 0.0145(13) 0.0349(12) 0.0352(12) -0.0049(10) 0.0078(10) 0.0015(9)
F45B 0.0171(13) 0.0481(14) 0.0250(11) -0.0070(10) -0.0012(10) 0.0035(10)
F46B 0.0204(13) 0.0403(12) 0.0181(10) -0.0072(10) 0.0030(9) 0.0047(9)

loop_
_atom_type_symbol
_atom_type_description
_atom_type_scat_dispersion_real
_atom_type_scat_dispersion_imag
_atom_type_scat_source
C C 0.0181 0.0091 'International Tables Vol C Tables 4.2.6.8 and 6.1.1.4'
H H 0.0000 0.0000 'International Tables Vol C Tables 4.2.6.8 and 6.1.1.4'
B B 0.0090 0.0039 'International Tables Vol C Tables 4.2.6.8 and 6.1.1.4'
N N 0.0311 0.0180 'International Tables Vol C Tables 4.2.6.8 and 6.1.1.4'
F F 0.0727 0.0534 'International Tables Vol C Tables 4.2.6.8 and 6.1.1.4'

loop_
_geom_angle_atom_site_label_1
_geom_angle_atom_site_label_2
_geom_angle_atom_site_label_3
_geom_angle
C3A B1A C31A 111.4(3)
C3A B1A C41A 102.2(3)
C31A B1A C41A 114.1(3)
C3A B1A C21A 111.8(3)
C31A B1A C21A 105.2(3)
C41A B1A C21A 112.4(3)
C2A N1A C1A 56.9(2)
C2A N1A C15A 118.2(3)
C1A N1A C15A 116.3(3)
C2A N1A C11A 117.2(3)
C1A N1A C11A 114.5(3)
C15A N1A C11A 118.7(3)
C2A C1A N1A 60.1(2)
C2A C1A H1A1 117.8
N1A C1A H1A1 117.8
C2A C1A H1A2 117.8
N1A C1A H1A2 117.8
H1A1 C1A H1A2 114.9
C3A C2A C1A 154.4(3)
C3A C2A N1A 142.2(3)
C1A C2A N1A 63.1(2)
C2A C3A B1A 127.2(3)
C2A C3A H3A 116.4
B1A C3A H3A 116.4
C17A C11A C12A 112.6(3)
C17A C11A C16A 109.2(3)
C12A C11A C16A 107.6(3)
C17A C11A N1A 109.3(3)
C12A C11A N1A 108.0(3)
C16A C11A N1A 110.2(3)
C13A C12A C11A 114.3(3)
C13A C12A H12A 108.7
C11A C12A H12A 108.7
C13A C12A H12B 108.7
C11A C12A H12B 108.7
H12A C12A H12B 107.6
C14A C13A C12A 108.4(3)
C14A C13A H13A 110.0
C12A C13A H13A 110.0
C14A C13A H13B 110.0
C12A C13A H13B 110.0
H13A C13A H13B 108.4
C13A C14A C15A 114.3(3)
C13A C14A H14A 108.7
C15A C14A H14A 108.7
C13A C14A H14B 108.7
C15A C14A H14B 108.7
H14A C14A H14B 107.6
C18A C15A C19A 109.2(3)
C18A C15A C14A 107.9(3)
C19A C15A C14A 112.1(3)
C18A C15A N1A 110.5(3)
C19A C15A N1A 109.7(3)
C14A C15A N1A 107.4(3)
C11A C16A H16A 109.5
C11A C16A H16B 109.5
H16A C16A H16B 109.5
C11A C16A H16C 109.5
H16A C16A H16C 109.5
H16B C16A H16C 109.5
C11A C17A H17A 109.5
C11A C17A H17B 109.5
H17A C17A H17B 109.5
C11A C17A H17C 109.5
H17A C17A H17C 109.5
H17B C17A H17C 109.5
C15A C18A H18A 109.5
C15A C18A H18B 109.5
H18A C18A H18B 109.5
C15A C18A H18C 109.5
H18A C18A H18C 109.5
H18B C18A H18C 109.5
C15A C19A H19A 109.5
C15A C19A H19B 109.5
H19A C19A H19B 109.5
C15A C19A H19C 109.5
H19A C19A H19C 109.5
H19B C19A H19C 109.5
C22A C21A C26A 113.3(3)
C22A C21A B1A 127.2(3)
C26A C21A B1A 119.3(3)
F22A C22A C21A 121.7(3)
F22A C22A C23A 114.7(3)
C21A C22A C23A 123.7(3)
F23A C23A C24A 120.0(3)
F23A C23A C22A 120.3(3)
C24A C23A C22A 119.7(3)
F24A C24A C25A 120.5(4)
F24A C24A C23A 120.1(4)
C25A C24A C23A 119.4(3)
F25A C25A C24A 119.8(3)
F25A C25A C26A 121.0(3)
C24A C25A C26A 119.2(4)
F26A C26A C25A 115.9(3)
F26A C26A C21A 119.4(3)
C25A C26A C21A 124.7(3)
C36A C31A C32A 112.3(3)
C36A C31A B1A 126.8(3)
C32A C31A B1A 120.7(3)
F32A C32A C33A 116.7(3)
F32A C32A C31A 118.2(3)
C33A C32A C31A 125.1(3)
F33A C33A C34A 119.6(4)
F33A C33A C32A 121.0(3)
C34A C33A C32A 119.4(3)
F34A C34A C33A 121.0(3)
F34A C34A C35A 120.0(3)
C33A C34A C35A 119.0(4)
F35A C35A C34A 120.0(3)
F35A C35A C36A 120.1(3)
C34A C35A C36A 119.9(3)
F36A C36A C35A 114.7(3)
F36A C36A C31A 121.0(3)
C35A C36A C31A 124.3(3)
C42A C41A C46A 112.8(3)
C42A C41A B1A 119.6(3)
C46A C41A B1A 127.4(3)
F42A C42A C43A 115.7(3)
F42A C42A C41A 119.6(3)
C43A C42A C41A 124.7(3)
F43A C43A C44A 120.2(3)
F43A C43A C42A 120.5(3)
C44A C43A C42A 119.3(4)
F44A C44A C43A 120.4(4)
F44A C44A C45A 120.6(3)
C43A C44A C45A 118.9(3)
F45A C45A C46A 120.8(4)
F45A C45A C44A 119.7(3)
C46A C45A C44A 119.5(3)
F46A C46A C45A 115.1(3)
F46A C46A C41A 120.2(3)
C45A C46A C41A 124.7(4)
C3B B1B C41B 110.7(3)
C3B B1B C21B 113.3(3)
C41B B1B C21B 105.6(3)
C3B B1B C31B 101.3(3)
C41B B1B C31B 114.0(3)
C21B B1B C31B 112.2(3)
C2B N1B C1B 56.6(2)
C2B N1B C11B 118.4(3)
C1B N1B C11B 116.3(3)
C2B N1B C15B 117.9(3)
C1B N1B C15B 114.3(3)
C11B N1B C15B 118.3(3)
C2B C1B N1B 59.9(2)
C2B C1B H1B1 117.8
N1B C1B H1B1 117.8
C2B C1B H1B2 117.8
N1B C1B H1B2 117.8
H1B1 C1B H1B2 114.9
C3B C2B C1B 154.9(3)
C3B C2B N1B 141.4(3)
C1B C2B N1B 63.5(2)
C2B C3B B1B 126.4(3)
C2B C3B H3B 116.8
B1B C3B H3B 116.8
C12B C11B C16B 108.6(3)
C12B C11B C17B 112.4(3)
C16B C11B C17B 108.2(3)
C12B C11B N1B 107.6(3)
C16B C11B N1B 110.1(3)
C17B C11B N1B 109.9(3)
C13B C12B C11B 114.3(3)
C13B C12B H12C 108.7
C11B C12B H12C 108.7
C13B C12B H12D 108.7
C11B C12B H12D 108.7
H12C C12B H12D 107.6
C12B C13B C14B 108.8(3)
C12B C13B H13C 109.9
C14B C13B H13C 109.9
C12B C13B H13D 109.9
C14B C13B H13D 109.9
H13C C13B H13D 108.3
C13B C14B C15B 115.1(3)
C13B C14B H14C 108.5
C15B C14B H14C 108.5
C13B C14B H14D 108.5
C15B C14B H14D 108.5
H14C C14B H14D 107.5
C18B C15B C14B 107.9(3)
C18B C15B C19B 109.2(3)
C14B C15B C19B 112.9(3)
C18B C15B N1B 109.8(3)
C14B C15B N1B 108.5(3)
C19B C15B N1B 108.5(3)
C11B C16B H16D 109.5
C11B C16B H16E 109.5
H16D C16B H16E 109.5
C11B C16B H16F 109.5
H16D C16B H16F 109.5
H16E C16B H16F 109.5
C11B C17B H17D 109.5
C11B C17B H17E 109.5
H17D C17B H17E 109.5
C11B C17B H17F 109.5
H17D C17B H17F 109.5
H17E C17B H17F 109.5
C15B C18B H18D 109.5
C15B C18B H18E 109.5
H18D C18B H18E 109.5
C15B C18B H18F 109.5
H18D C18B H18F 109.5
H18E C18B H18F 109.5
C15B C19B H19D 109.5
C15B C19B H19E 109.5
H19D C19B H19E 109.5
C15B C19B H19F 109.5
H19D C19B H19F 109.5
H19E C19B H19F 109.5
C22B C21B C26B 113.5(3)
C22B C21B B1B 119.8(3)
C26B C21B B1B 126.5(3)
F22B C22B C21B 119.7(3)
F22B C22B C23B 115.4(3)
C21B C22B C23B 124.9(3)
F23B C23B C24B 120.0(3)
F23B C23B C22B 121.1(3)
C24B C23B C22B 118.9(3)
F24B C24B C25B 120.2(3)
F24B C24B C23B 120.2(4)
C25B C24B C23B 119.6(3)
F25B C25B C24B 120.4(3)
F25B C25B C26B 120.0(3)
C24B C25B C26B 119.6(3)
F26B C26B C21B 121.6(3)
F26B C26B C25B 114.9(3)
C21B C26B C25B 123.5(3)
C36B C31B C32B 112.6(3)
C36B C31B B1B 127.7(3)
C32B C31B B1B 119.2(3)
F32B C32B C33B 115.5(3)
F32B C32B C31B 119.4(3)
C33B C32B C31B 125.0(3)
F33B C33B C34B 120.5(3)
F33B C33B C32B 120.8(3)
C34B C33B C32B 118.7(4)
F34B C34B C35B 120.2(3)
F34B C34B C33B 120.4(4)
C35B C34B C33B 119.4(3)
F35B C35B C34B 119.7(3)
F35B C35B C36B 120.5(3)
C34B C35B C36B 119.8(3)
F36B C36B C35B 115.6(3)
F36B C36B C31B 120.0(3)
C35B C36B C31B 124.4(3)
C42B C41B C46B 112.8(3)
C42B C41B B1B 127.0(3)
C46B C41B B1B 120.1(3)
F42B C42B C41B 121.3(3)
F42B C42B C43B 114.5(3)
C41B C42B C43B 124.1(3)
F43B C43B C44B 119.8(3)
F43B C43B C42B 120.3(3)
C44B C43B C42B 119.9(3)
F44B C44B C43B 120.5(3)
F44B C44B C45B 120.3(3)
C43B C44B C45B 119.2(4)
F45B C45B C44B 119.1(3)
F45B C45B C46B 121.8(3)
C44B C45B C46B 119.1(3)
F46B C46B C45B 116.4(3)
F46B C46B C41B 118.8(3)
C45B C46B C41B 124.8(3)

loop_
_geom_bond_atom_site_label_1
_geom_bond_atom_site_label_2
_geom_bond_distance
B1A C3A 1.635(5)
B1A C31A 1.636(6)
B1A C41A 1.655(5)
B1A C21A 1.661(5)
N1A C2A 1.495(5)
N1A C1A 1.538(4)
N1A C15A 1.550(5)
N1A C11A 1.560(4)
C1A C2A 1.445(5)
C1A H1A1 0.99
C1A H1A2 0.99
C2A C3A 1.302(5)
C3A H3A 0.95
C11A C17A 1.524(5)
C11A C12A 1.527(5)
C11A C16A 1.528(6)
C12A C13A 1.523(6)
C12A H12A 0.99
C12A H12B 0.99
C13A C14A 1.519(5)
C13A H13A 0.99
C13A H13B 0.99
C14A C15A 1.534(5)
C14A H14A 0.99
C14A H14B 0.99
C15A C18A 1.521(5)
C15A C19A 1.529(5)
C16A H16A 0.98
C16A H16B 0.98
C16A H16C 0.98
C17A H17A 0.98
C17A H17B 0.98
C17A H17C 0.98
C18A H18A 0.98
C18A H18B 0.98
C18A H18C 0.98
C19A H19A 0.98
C19A H19B 0.98
C19A H19C 0.98
C21A C22A 1.390(5)
C21A C26A 1.391(5)
C22A F22A 1.354(4)
C22A C23A 1.392(5)
C23A F23A 1.349(4)
C23A C24A 1.370(6)
C24A F24A 1.351(4)
C24A C25A 1.370(6)
C25A F25A 1.345(4)
C25A C26A 1.382(5)
C26A F26A 1.356(4)
C31A C36A 1.394(5)
C31A C32A 1.399(5)
C32A F32A 1.349(4)
C32A C33A 1.379(6)
C33A F33A 1.346(4)
C33A C34A 1.368(6)
C34A F34A 1.344(4)
C34A C35A 1.373(5)
C35A F35A 1.355(4)
C35A C36A 1.385(5)
C36A F36A 1.358(4)
C41A C42A 1.386(5)
C41A C46A 1.388(5)
C42A F42A 1.364(4)
C42A C43A 1.376(5)
C43A F43A 1.354(5)
C43A C44A 1.372(6)
C44A F44A 1.351(4)
C44A C45A 1.375(6)
C45A F45A 1.355(4)
C45A C46A 1.370(5)
C46A F46A 1.366(4)
B1B C3B 1.635(5)
B1B C41B 1.645(5)
B1B C21B 1.652(5)
B1B C31B 1.654(5)
N1B C2B 1.480(5)
N1B C1B 1.530(4)
N1B C11B 1.558(5)
N1B C15B 1.562(4)
C1B C2B 1.427(5)
C1B H1B1 0.99
C1B H1B2 0.99
C2B C3B 1.309(5)
C3B H3B 0.95
C11B C12B 1.525(5)
C11B C16B 1.534(5)
C11B C17B 1.535(5)
C12B C13B 1.516(5)
C12B H12C 0.99
C12B H12D 0.99
C13B C14B 1.519(6)
C13B H13C 0.99
C13B H13D 0.99
C14B C15B 1.529(5)
C14B H14C 0.99
C14B H14D 0.99
C15B C18B 1.520(5)
C15B C19B 1.532(5)
C16B H16D 0.98
C16B H16E 0.98
C16B H16F 0.98
C17B H17D 0.98
C17B H17E 0.98
C17B H17F 0.98
C18B H18D 0.98
C18B H18E 0.98
C18B H18F 0.98
C19B H19D 0.98
C19B H19E 0.98
C19B H19F 0.98
C21B C22B 1.379(5)
C21B C26B 1.392(5)
C22B F22B 1.358(4)
C22B C23B 1.387(5)
C23B F23B 1.351(4)
C23B C24B 1.370(6)
C24B F24B 1.353(4)
C24B C25B 1.363(6)
C25B F25B 1.349(4)
C25B C26B 1.396(5)
C26B F26B 1.352(4)
C31B C36B 1.380(5)
C31B C32B 1.393(5)
C32B F32B 1.369(4)
C32B C33B 1.377(5)
C33B F33B 1.353(4)
C33B C34B 1.372(5)
C34B F34B 1.353(4)
C34B C35B 1.360(6)
C35B F35B 1.359(4)
C35B C36B 1.379(5)
C36B F36B 1.362(4)
C41B C42B 1.385(5)
C41B C46B 1.406(5)
C42B F42B 1.350(4)
C42B C43B 1.387(5)
C43B F43B 1.356(4)
C43B C44B 1.372(5)
C44B F44B 1.345(4)
C44B C45B 1.374(5)
C45B F45B 1.343(4)
C45B C46B 1.378(6)
C46B F46B 1.349(4)

loop_
_geom_torsion_atom_site_label_1
_geom_torsion_atom_site_label_2
_geom_torsion_atom_site_label_3
_geom_torsion_atom_site_label_4
_geom_torsion
C15A N1A C1A C2A -107.9(3)
C11A N1A C1A C2A 107.6(3)
N1A C1A C2A C3A 171.7(9)
C1A N1A C2A C3A -174.2(6)
C15A N1A C2A C3A -69.7(6)
C11A N1A C2A C3A 83.0(6)
C15A N1A C2A C1A 104.5(3)
C11A N1A C2A C1A -102.8(3)
C1A C2A C3A B1A 6.1(11)
N1A C2A C3A B1A 174.0(4)
C31A B1A C3A C2A 134.2(4)
C41A B1A C3A C2A -103.6(4)
C21A B1A C3A C2A 16.9(5)
C2A N1A C11A C17A 131.7(3)
C1A N1A C11A C17A 67.9(4)
C15A N1A C11A C17A -75.7(4)
C2A N1A C11A C12A -105.5(3)
C1A N1A C11A C12A -169.4(3)
C15A N1A C11A C12A 47.1(4)
C2A N1A C11A C16A 11.7(4)
C1A N1A C11A C16A -52.1(4)
C15A N1A C11A C16A 164.3(3)
C17A C11A C12A C13A 68.8(4)
C16A C11A C12A C13A -170.8(3)
N1A C11A C12A C13A -51.9(4)
C11A C12A C13A C14A 59.7(4)
C12A C13A C14A C15A -60.5(4)
C13A C14A C15A C18A 172.4(3)
C13A C14A C15A C19A -67.3(4)
C13A C14A C15A N1A 53.3(4)
C2A N1A C15A C18A -12.6(4)
C1A N1A C15A C18A 52.1(4)
C11A N1A C15A C18A -165.0(3)
C2A N1A C15A C19A -133.0(3)
C1A N1A C15A C19A -68.3(4)
C11A N1A C15A C19A 74.6(4)
C2A N1A C15A C14A 104.9(3)
C1A N1A C15A C14A 169.6(3)
C11A N1A C15A C14A -47.4(4)
C3A B1A C21A C22A -129.5(4)
C31A B1A C21A C22A 109.5(4)
C41A B1A C21A C22A -15.2(5)
C3A B1A C21A C26A 55.7(5)
C31A B1A C21A C26A -65.3(4)
C41A B1A C21A C26A 170.0(3)
C26A C21A C22A F22A 175.7(3)
B1A C21A C22A F22A 0.7(6)
C26A C21A C22A C23A -4.2(6)
B1A C21A C22A C23A -179.2(4)
F22A C22A C23A F23A 3.1(5)
C21A C22A C23A F23A -177.0(4)
F22A C22A C23A C24A -176.8(4)
C21A C22A C23A C24A 3.0(6)
F23A C23A C24A F24A -0.2(6)
C22A C23A C24A F24A 179.8(4)
F23A C23A C24A C25A 179.4(4)
C22A C23A C24A C25A -0.7(6)
F24A C24A C25A F25A -1.7(6)
C23A C24A C25A F25A 178.8(4)
F24A C24A C25A C26A 179.4(4)
C23A C24A C25A C26A -0.1(6)
F25A C25A C26A F26A -0.2(6)
C24A C25A C26A F26A 178.7(4)
F25A C25A C26A C21A 179.8(4)
C24A C25A C26A C21A -1.3(6)
C22A C21A C26A F26A -176.8(3)
B1A C21A C26A F26A -1.3(5)
C22A C21A C26A C25A 3.3(6)
B1A C21A C26A C25A 178.8(4)
C3A B1A C31A C36A -5.9(5)
C41A B1A C31A C36A -121.0(4)
C21A B1A C31A C36A 115.3(4)
C3A B1A C31A C32A 179.0(3)
C41A B1A C31A C32A 63.9(4)
C21A B1A C31A C32A -59.8(4)
C36A C31A C32A F32A 179.7(3)
B1A C31A C32A F32A -4.5(5)
C36A C31A C32A C33A 0.1(5)
B1A C31A C32A C33A 175.9(4)
F32A C32A C33A F33A -0.3(6)
C31A C32A C33A F33A 179.3(3)
F32A C32A C33A C34A -178.1(3)
C31A C32A C33A C34A 1.5(6)
F33A C33A C34A F34A 0.9(6)
C32A C33A C34A F34A 178.7(3)
F33A C33A C34A C35A -179.0(3)
C32A C33A C34A C35A -1.2(6)
F34A C34A C35A F35A -0.3(5)
C33A C34A C35A F35A 179.5(3)
F34A C34A C35A C36A 179.5(3)
C33A C34A C35A C36A -0.7(5)
F35A C35A C36A F36A 2.2(5)
C34A C35A C36A F36A -177.7(3)
F35A C35A C36A C31A -177.7(3)
C34A C35A C36A C31A 2.4(5)
C32A C31A C36A F36A 178.0(3)
B1A C31A C36A F36A 2.6(5)
C32A C31A C36A C35A -2.1(5)
B1A C31A C36A C35A -177.5(3)
C3A B1A C41A C42A 65.9(4)
C31A B1A C41A C42A -173.7(3)
C21A B1A C41A C42A -54.1(4)
C3A B1A C41A C46A -108.2(4)
C31A B1A C41A C46A 12.2(5)
C21A B1A C41A C46A 131.8(4)
C46A C41A C42A F42A -179.2(3)
B1A C41A C42A F42A 5.8(5)
C46A C41A C42A C43A -0.6(5)
B1A C41A C42A C43A -175.6(3)
F42A C42A C43A F43A -2.9(5)
C41A C42A C43A F43A 178.5(3)
F42A C42A C43A C44A 178.8(3)
C41A C42A C43A C44A 0.2(6)
F43A C43A C44A F44A 1.2(5)
C42A C43A C44A F44A 179.5(3)
F43A C43A C44A C45A -178.7(3)
C42A C43A C44A C45A -0.4(5)
F44A C44A C45A F45A -1.6(5)
C43A C44A C45A F45A 178.3(3)
F44A C44A C45A C46A -178.8(3)
C43A C44A C45A C46A 1.1(5)
F45A C45A C46A F46A 0.5(5)
C44A C45A C46A F46A 177.7(3)
F45A C45A C46A C41A -178.9(3)
C44A C45A C46A C41A -1.7(6)
C42A C41A C46A F46A -178.0(3)
B1A C41A C46A F46A -3.5(5)
C42A C41A C46A C45A 1.4(5)
B1A C41A C46A C45A 175.9(3)
C11B N1B C1B C2B 108.0(3)
C15B N1B C1B C2B -108.4(3)
N1B C1B C2B C3B -173.2(9)
C1B N1B C2B C3B 175.4(6)
C11B N1B C2B C3B 71.0(6)
C15B N1B C2B C3B -82.5(6)
C11B N1B C2B C1B -104.4(3)
C15B N1B C2B C1B 102.1(3)
C1B C2B C3B B1B -4.7(11)
N1B C2B C3B B1B -175.0(4)
C41B B1B C3B C2B -134.4(4)
C21B B1B C3B C2B -16.0(5)
C31B B1B C3B C2B 104.4(4)
C2B N1B C11B C12B -105.8(3)
C1B N1B C11B C12B -170.3(3)
C15B N1B C11B C12B 47.6(4)
C2B N1B C11B C16B 12.4(4)
C1B N1B C11B C16B -52.1(4)
C15B N1B C11B C16B 165.8(3)
C2B N1B C11B C17B 131.5(3)
C1B N1B C11B C17B 67.0(4)
C15B N1B C11B C17B -75.1(4)
C16B C11B C12B C13B -173.3(3)
C17B C11B C12B C13B 67.0(4)
N1B C11B C12B C13B -54.2(4)
C11B C12B C13B C14B 60.3(4)
C12B C13B C14B C15B -57.9(4)
C13B C14B C15B C18B 168.6(3)
C13B C14B C15B C19B -70.6(4)
C13B C14B C15B N1B 49.7(4)
C2B N1B C15B C18B -9.6(4)
C1B N1B C15B C18B 54.0(4)
C11B N1B C15B C18B -163.2(3)
C2B N1B C15B C14B 108.0(3)
C1B N1B C15B C14B 171.7(3)
C11B N1B C15B C14B -45.5(4)
C2B N1B C15B C19B -129.0(3)
C1B N1B C15B C19B -65.4(4)
C11B N1B C15B C19B 77.5(4)
C3B B1B C21B C22B -54.1(5)
C41B B1B C21B C22B 67.2(4)
C31B B1B C21B C22B -168.1(3)
C3B B1B C21B C26B 131.0(4)
C41B B1B C21B C26B -107.6(4)
C31B B1B C21B C26B 17.1(5)
C26B C21B C22B F22B 177.1(3)
B1B C21B C22B F22B 1.6(5)
C26B C21B C22B C23B -1.8(6)
B1B C21B C22B C23B -177.3(4)
F22B C22B C23B F23B 1.6(6)
C21B C22B C23B F23B -179.5(4)
F22B C22B C23B C24B -178.6(3)
C21B C22B C23B C24B 0.4(6)
F23B C23B C24B F24B 0.2(6)
C22B C23B C24B F24B -179.6(4)
F23B C23B C24B C25B -178.9(4)
C22B C23B C24B C25B 1.2(6)
F24B C24B C25B F25B 0.1(6)
C23B C24B C25B F25B 179.3(4)
F24B C24B C25B C26B 179.7(4)
C23B C24B C25B C26B -1.2(6)
C22B C21B C26B F26B -176.4(3)
B1B C21B C26B F26B -1.3(6)
C22B C21B C26B C25B 1.8(6)
B1B C21B C26B C25B 177.0(4)
F25B C25B C26B F26B -2.5(5)
C24B C25B C26B F26B 177.9(3)
F25B C25B C26B C21B 179.1(4)
C24B C25B C26B C21B -0.4(6)
C3B B1B C31B C36B 106.9(4)
C41B B1B C31B C36B -12.0(5)
C21B B1B C31B C36B -131.9(4)
C3B B1B C31B C32B -64.9(4)
C41B B1B C31B C32B 176.2(3)
C21B B1B C31B C32B 56.3(4)
C36B C31B C32B F32B 177.9(3)
B1B C31B C32B F32B -9.2(5)
C36B C31B C32B C33B -0.5(5)
B1B C31B C32B C33B 172.4(3)
F32B C32B C33B F33B 3.0(5)
C31B C32B C33B F33B -178.6(3)
F32B C32B C33B C34B -177.1(3)
C31B C32B C33B C34B 1.3(6)
F33B C33B C34B F34B 0.5(5)
C32B C33B C34B F34B -179.4(3)
F33B C33B C34B C35B 179.2(3)
C32B C33B C34B C35B -0.7(6)
F34B C34B C35B F35B -0.5(5)
C33B C34B C35B F35B -179.2(3)
F34B C34B C35B C36B 178.1(3)
C33B C34B C35B C36B -0.5(6)
F35B C35B C36B F36B 1.0(5)
C34B C35B C36B F36B -177.6(3)
F35B C35B C36B C31B -180.0(3)
C34B C35B C36B C31B 1.4(6)
C32B C31B C36B F36B 178.1(3)
B1B C31B C36B F36B 5.9(6)
C32B C31B C36B C35B -0.8(5)
B1B C31B C36B C35B -173.1(3)
C3B B1B C41B C42B 2.6(5)
C21B B1B C41B C42B -120.3(4)
C31B B1B C41B C42B 116.1(4)
C3B B1B C41B C46B 179.3(3)
C21B B1B C41B C46B 56.3(4)
C31B B1B C41B C46B -67.2(4)
C46B C41B C42B F42B -177.7(3)
B1B C41B C42B F42B -0.9(5)
C46B C41B C42B C43B 2.0(5)
B1B C41B C42B C43B 178.8(3)
F42B C42B C43B F43B -1.2(5)
C41B C42B C43B F43B 179.0(3)
F42B C42B C43B C44B 177.1(3)
C41B C42B C43B C44B -2.7(5)
F43B C43B C44B F44B -0.3(5)
C42B C43B C44B F44B -178.6(3)
F43B C43B C44B C45B 178.9(3)
C42B C43B C44B C45B 0.6(5)
F44B C44B C45B F45B -0.5(5)
C43B C44B C45B F45B -179.7(3)
F44B C44B C45B C46B -178.9(3)
C43B C44B C45B C46B 1.9(5)
F45B C45B C46B F46B -1.0(5)
C44B C45B C46B F46B 177.3(3)
F45B C45B C46B C41B 179.0(3)
C44B C45B C46B C41B -2.6(6)
C42B C41B C46B F46B -179.3(3)
B1B C41B C46B F46B 3.6(5)
C42B C41B C46B C45B 0.7(5)
B1B C41B C46B C45B -176.4(3)
